data_8106981
loop_
_publ_author_name
'Ghorab, Mostafa M.'
'Alsaid, Mansour S.'
'Ghabbour, Hazem A.'

_publ_section_title
;
 Crystal structure of
 ethyl-5-amino-1-(2,4-dinitrophenyl)-1H-pyrazole-4-carboxylate, C12H11N5O6
;
_journal_issue 3
_journal_name_full 'Zeitschrift f\"ur Kristallographie - New Crystal Structures'
_journal_page_first 699
_journal_page_last 701
_journal_paper_doi 10.1515/ncrs-2015-0239
_journal_volume 231
_journal_year 2016
_chemical_formula_sum 'C12 H11 N5 O6'
_chemical_formula_weight 321.26
_space_group_crystal_system triclinic
_space_group_IT_number 2
_space_group_name_Hall '-P 1'
_space_group_name_H-M_alt 'P -1'
_atom_sites_solution_hydrogens mixed
_cell_angle_alpha 97.666(2)
_cell_angle_beta 102.252(2)
_cell_angle_gamma 110.182(2)
_cell_formula_units_Z 4
_cell_length_a 10.4031(5)
_cell_length_b 11.3191(5)
_cell_length_c 13.2540(6)
_cell_measurement_reflns_used 9972
_cell_measurement_temperature 100(2)
_cell_measurement_theta_max 34.87
_cell_measurement_theta_min 2.25
_cell_volume 1394.73(11)
_computing_cell_refinement 'Bruker SAINT'
_computing_data_collection 'Bruker APEX2'
_computing_data_reduction 'Bruker SAINT'
_computing_molecular_graphics 'Bruker SHELXTL'
_computing_publication_material 'Bruker SHELXTL'
_computing_structure_refinement 'SHELXL-2014 (Sheldrick 2014)'
_computing_structure_solution 'SHELXS-97 (Sheldrick 2008)'
_diffrn_ambient_temperature 100(2)
_diffrn_measured_fraction_theta_full 0.999
_diffrn_measured_fraction_theta_max 0.999
_diffrn_measurement_device_type 'Bruker APEX-II D8 venture'
_diffrn_measurement_method '\f and \w scans'
_diffrn_radiation_type MoK\a
_diffrn_radiation_wavelength 0.71073
_diffrn_reflns_av_R_equivalents 0.0533
_diffrn_reflns_av_unetI/netI 0.0424
_diffrn_reflns_Laue_measured_fraction_full 0.999
_diffrn_reflns_Laue_measured_fraction_max 0.999
_diffrn_reflns_limit_h_max 12
_diffrn_reflns_limit_h_min -12
_diffrn_reflns_limit_k_max 13
_diffrn_reflns_limit_k_min -13
_diffrn_reflns_limit_l_max 15
_diffrn_reflns_limit_l_min -15
_diffrn_reflns_number 22381
_diffrn_reflns_point_group_measured_fraction_full 0.999
_diffrn_reflns_point_group_measured_fraction_max 0.999
_diffrn_reflns_theta_full 25.000
_diffrn_reflns_theta_max 25.000
_diffrn_reflns_theta_min 2.246
_exptl_absorpt_coefficient_mu 0.126
_exptl_absorpt_correction_T_max 0.934
_exptl_absorpt_correction_T_min 0.856
_exptl_absorpt_correction_type multi-scan
_exptl_absorpt_process_details SADABS_Bruker_2014
_exptl_crystal_colour yellow
_exptl_crystal_density_diffrn 1.530
_exptl_crystal_description block
_exptl_crystal_F_000 664
_exptl_crystal_size_max 0.547
_exptl_crystal_size_mid 0.354
_exptl_crystal_size_min 0.269
_refine_diff_density_max 0.278
_refine_diff_density_min -0.263
_refine_diff_density_rms 0.049
_refine_ls_extinction_coef 0.038(3)
_refine_ls_extinction_expression Fc^*^=kFc[1+0.001xFc^2^\l^3^/sin(2\q)]^-1/4^
_refine_ls_extinction_method 'SHELXL-2014/7 (Sheldrick 2014'
_refine_ls_goodness_of_fit_ref 1.031
_refine_ls_hydrogen_treatment mixed
_refine_ls_matrix_type full
_refine_ls_number_parameters 434
_refine_ls_number_reflns 4912
_refine_ls_number_restraints 0
_refine_ls_restrained_S_all 1.031
_refine_ls_R_factor_all 0.0451
_refine_ls_R_factor_gt 0.0348
_refine_ls_shift/su_max 0.000
_refine_ls_shift/su_mean 0.000
_refine_ls_structure_factor_coef Fsqd
_refine_ls_weighting_details 'w=1/[\s^2^(Fo^2^)+(0.0623P)^2^+0.2594P] where P=(Fo^2^+2Fc^2^)/3'
_refine_ls_weighting_scheme calc
_refine_ls_wR_factor_gt 0.0960
_refine_ls_wR_factor_ref 0.1030
_reflns_Friedel_coverage 0.000
_reflns_Friedel_fraction_full .
_reflns_Friedel_fraction_max .
_reflns_number_gt 4147
_reflns_number_total 4912
_reflns_threshold_expression 'I > 2\s(I)'
_cod_data_source_file suppl_ncrs-2015-0239_suppl.cif
_cod_data_source_block mg1
_cod_database_code 8106981
_shelx_space_group_comment
;
The symmetry employed for this shelxl refinement is uniquely defined
by the following loop, which should always be used as a source of
symmetry information in preference to the above space-group names.
They are only intended as comments.
;
_shelx_estimated_absorpt_t_min 0.934
_shelx_estimated_absorpt_t_max 0.967

loop_
_space_group_symop_operation_xyz
'x, y, z'
'-x, -y, -z'

loop_
_atom_site_label
_atom_site_type_symbol
_atom_site_fract_x
_atom_site_fract_y
_atom_site_fract_z
_atom_site_U_iso_or_equiv
_atom_site_adp_type
_atom_site_occupancy
_atom_site_site_symmetry_order
_atom_site_calc_flag
_atom_site_refinement_flags_posn
_atom_site_refinement_flags_adp
_atom_site_refinement_flags_occupancy
_atom_site_disorder_assembly
_atom_site_disorder_group
O1A O 0.46457(12) 0.54831(11) 0.61201(8) 0.0180(3) Uani 1 1 d . . . . .
O2A O 0.40421(12) 0.65433(10) 0.73924(8) 0.0181(3) Uani 1 1 d . . . . .
O3A O 0.26304(12) 0.88186(11) 0.44314(9) 0.0210(3) Uani 1 1 d . . . . .
O4A O 0.07012(12) 0.92188(11) 0.41120(9) 0.0215(3) Uani 1 1 d . . . . .
O5A O -0.15232(14) 0.59385(12) -0.05976(9) 0.0294(3) Uani 1 1 d . . . . .
O6A O -0.12611(13) 0.78505(11) 0.01691(9) 0.0251(3) Uani 1 1 d . . . . .
N1A N 0.12655(13) 0.61133(12) 0.41771(10) 0.0134(3) Uani 1 1 d . . . . .
N2A N 0.08259(14) 0.66385(13) 0.49903(10) 0.0161(3) Uani 1 1 d . . . . .
N3A N 0.29975(15) 0.52431(13) 0.39311(11) 0.0155(3) Uani 1 1 d . . . . .
N4A N 0.13982(14) 0.85857(12) 0.39268(10) 0.0157(3) Uani 1 1 d . . . . .
N45A N -0.11258(14) 0.68260(13) 0.01849(10) 0.0179(3) Uani 1 1 d . . . . .
C1A C 0.23903(16) 0.57839(14) 0.45587(12) 0.0130(3) Uani 1 1 d . . . . .
C2A C 0.26806(16) 0.60834(14) 0.56572(12) 0.0141(3) Uani 1 1 d . . . . .
C3A C 0.16775(17) 0.65953(15) 0.58567(12) 0.0146(3) Uani 1 1 d . . . . .
H3AA H 0.1624 0.6880 0.6548 0.018 Uiso 1 1 calc R U . . .
C4A C 0.38690(16) 0.59859(14) 0.63899(12) 0.0141(3) Uani 1 1 d . . . . .
C5A C 0.51712(18) 0.64524(17) 0.82096(12) 0.0206(4) Uani 1 1 d . . . . .
H5AA H 0.6103 0.7133 0.8260 0.025 Uiso 1 1 calc R U . . .
H5AB H 0.5235 0.5599 0.8040 0.025 Uiso 1 1 calc R U . . .
C6A C 0.4789(2) 0.6627(2) 0.92330(14) 0.0313(4) Uani 1 1 d . . . . .
H6AA H 0.5560 0.6645 0.9815 0.047 Uiso 1 1 calc R U . . .
H6AB H 0.3906 0.5907 0.9192 0.047 Uiso 1 1 calc R U . . .
H6AC H 0.4650 0.7442 0.9361 0.047 Uiso 1 1 calc R U . . .
C7A C 0.07537(16) 0.62749(15) 0.31507(12) 0.0136(3) Uani 1 1 d . . . . .
C8A C 0.07409(16) 0.74738(14) 0.30190(12) 0.0134(3) Uani 1 1 d . . . . .
C9A C 0.01325(16) 0.76779(15) 0.20635(12) 0.0143(3) Uani 1 1 d . . . . .
H9AA H 0.0106 0.8495 0.1996 0.017 Uiso 1 1 calc R U . . .
C10A C -0.04366(16) 0.66349(15) 0.12090(12) 0.0145(3) Uani 1 1 d . . . . .
C11A C -0.04161(17) 0.54385(15) 0.12897(12) 0.0159(3) Uani 1 1 d . . . . .
H11A H -0.0805 0.4746 0.0681 0.019 Uiso 1 1 calc R U . . .
C12A C 0.01779(16) 0.52556(15) 0.22691(12) 0.0148(3) Uani 1 1 d . . . . .
H12A H 0.0190 0.4434 0.2335 0.018 Uiso 1 1 calc R U . . .
O1B O 0.62337(13) -0.04029(11) 0.85685(9) 0.0246(3) Uani 1 1 d . . . . .
O2B O 0.77378(12) 0.14811(11) 0.97142(8) 0.0207(3) Uani 1 1 d . . . . .
O3B O 0.27419(13) 0.22010(12) 0.76208(9) 0.0241(3) Uani 1 1 d . . . . .
O4B O 0.23247(12) 0.37963(10) 0.70824(9) 0.0190(3) Uani 1 1 d . . . . .
O5B O 0.13212(16) 0.14297(18) 0.22789(10) 0.0509(5) Uani 1 1 d . . . . .
O6B O 0.03678(13) 0.24846(12) 0.31365(9) 0.0239(3) Uani 1 1 d . . . . .
N1B N 0.49973(13) 0.20827(12) 0.68815(10) 0.0131(3) Uani 1 1 d . . . . .
N2B N 0.58546(14) 0.32484(12) 0.76053(10) 0.0166(3) Uani 1 1 d . . . . .
N3B N 0.44165(16) -0.01846(13) 0.66908(11) 0.0180(3) Uani 1 1 d . . . . .
N4B N 0.26587(14) 0.28620(12) 0.69668(10) 0.0150(3) Uani 1 1 d . . . . .
N5B N 0.12426(15) 0.20032(14) 0.30974(10) 0.0200(3) Uani 1 1 d . . . . .
C1B C 0.51512(16) 0.10575(15) 0.72277(11) 0.0129(3) Uani 1 1 d . . . . .
C2B C 0.61940(16) 0.15587(15) 0.82004(12) 0.0140(3) Uani 1 1 d . . . . .
C3B C 0.65598(17) 0.29028(15) 0.83772(12) 0.0158(3) Uani 1 1 d . . . . .
H3BA H 0.7246 0.3499 0.8992 0.019 Uiso 1 1 calc R U . . .
C4B C 0.66949(17) 0.07700(15) 0.88266(12) 0.0159(4) Uani 1 1 d . . . . .
C5B C 0.82345(19) 0.07556(18) 1.04327(14) 0.0268(4) Uani 1 1 d . . . . .
H5BA H 0.9224 0.1286 1.0866 0.032 Uiso 1 1 calc R U . . .
H5BB H 0.8234 -0.0038 1.0015 0.032 Uiso 1 1 calc R U . . .
C6B C 0.7292(2) 0.0400(2) 1.11439(15) 0.0362(5) Uani 1 1 d . . . . .
H6BA H 0.7691 -0.0007 1.1666 0.054 Uiso 1 1 calc R U . . .
H6BB H 0.6338 -0.0205 1.0721 0.054 Uiso 1 1 calc R U . . .
H6BC H 0.7227 0.1180 1.1511 0.054 Uiso 1 1 calc R U . . .
C7B C 0.40450(16) 0.20743(14) 0.59332(12) 0.0130(3) Uani 1 1 d . . . . .
C8B C 0.29340(16) 0.24827(14) 0.59539(12) 0.0130(3) Uani 1 1 d . . . . .
C9B C 0.20310(16) 0.25222(14) 0.50396(12) 0.0138(3) Uani 1 1 d . . . . .
H9BA H 0.1299 0.2838 0.5061 0.017 Uiso 1 1 calc R U . . .
C10B C 0.22502(16) 0.20789(15) 0.40937(12) 0.0141(3) Uani 1 1 d . . . . .
C11B C 0.33401(17) 0.16664(14) 0.40318(12) 0.0150(3) Uani 1 1 d . . . . .
H11B H 0.3460 0.1377 0.3365 0.018 Uiso 1 1 calc R U . . .
C12B C 0.42538(16) 0.16853(14) 0.49657(12) 0.0140(3) Uani 1 1 d . . . . .
H12B H 0.5028 0.1430 0.4943 0.017 Uiso 1 1 calc R U . . .
H2NB H 0.445(2) -0.0750(19) 0.7051(15) 0.028(5) Uiso 1 1 d . . . . .
H2NA H 0.372(2) 0.5083(17) 0.4273(15) 0.025(5) Uiso 1 1 d . . . . .
H1NA H 0.302(2) 0.5449(18) 0.3325(17) 0.031(5) Uiso 1 1 d . . . . .
H1NB H 0.364(2) -0.0380(18) 0.6162(16) 0.026(5) Uiso 1 1 d . . . . .

loop_
_atom_site_aniso_label
_atom_site_aniso_U_11
_atom_site_aniso_U_22
_atom_site_aniso_U_33
_atom_site_aniso_U_23
_atom_site_aniso_U_13
_atom_site_aniso_U_12
O1A 0.0162(6) 0.0234(6) 0.0184(6) 0.0063(5) 0.0054(5) 0.0115(5)
O2A 0.0186(6) 0.0218(6) 0.0132(6) 0.0012(5) -0.0006(5) 0.0110(5)
O3A 0.0144(6) 0.0221(6) 0.0185(6) 0.0017(5) -0.0031(5) 0.0030(5)
O4A 0.0244(7) 0.0180(6) 0.0238(6) 0.0000(5) 0.0074(5) 0.0113(5)
O5A 0.0432(8) 0.0269(7) 0.0142(6) -0.0017(5) -0.0021(5) 0.0171(6)
O6A 0.0348(8) 0.0245(7) 0.0207(6) 0.0083(5) 0.0039(5) 0.0181(6)
N1A 0.0128(7) 0.0167(7) 0.0112(6) 0.0015(5) 0.0023(5) 0.0075(6)
N2A 0.0176(7) 0.0192(7) 0.0146(7) 0.0025(5) 0.0062(6) 0.0103(6)
N3A 0.0169(8) 0.0198(7) 0.0136(7) 0.0053(6) 0.0044(6) 0.0110(6)
N4A 0.0167(7) 0.0142(7) 0.0151(7) 0.0031(5) 0.0035(6) 0.0051(6)
N45A 0.0192(8) 0.0203(8) 0.0145(7) 0.0042(6) 0.0031(6) 0.0089(6)
C1A 0.0114(8) 0.0112(8) 0.0160(8) 0.0041(6) 0.0033(6) 0.0040(6)
C2A 0.0135(8) 0.0133(8) 0.0153(8) 0.0036(6) 0.0035(6) 0.0049(6)
C3A 0.0155(8) 0.0157(8) 0.0121(7) 0.0029(6) 0.0029(6) 0.0058(6)
C4A 0.0145(8) 0.0130(8) 0.0145(8) 0.0042(6) 0.0046(6) 0.0044(7)
C5A 0.0193(9) 0.0244(9) 0.0157(8) 0.0040(7) -0.0028(7) 0.0102(7)
C6A 0.0302(11) 0.0446(12) 0.0175(9) 0.0067(8) 0.0016(8) 0.0156(9)
C7A 0.0085(8) 0.0186(8) 0.0153(8) 0.0044(6) 0.0039(6) 0.0065(6)
C8A 0.0097(8) 0.0142(8) 0.0144(8) 0.0006(6) 0.0028(6) 0.0036(6)
C9A 0.0123(8) 0.0152(8) 0.0179(8) 0.0050(6) 0.0056(6) 0.0068(6)
C10A 0.0121(8) 0.0194(8) 0.0131(8) 0.0041(6) 0.0034(6) 0.0073(7)
C11A 0.0140(8) 0.0173(8) 0.0149(8) -0.0008(6) 0.0030(6) 0.0063(7)
C12A 0.0149(8) 0.0144(8) 0.0169(8) 0.0028(6) 0.0049(6) 0.0077(7)
O1B 0.0296(7) 0.0203(7) 0.0231(6) 0.0051(5) 0.0008(5) 0.0127(5)
O2B 0.0193(6) 0.0242(6) 0.0144(6) 0.0064(5) -0.0026(5) 0.0067(5)
O3B 0.0274(7) 0.0362(7) 0.0194(6) 0.0156(5) 0.0110(5) 0.0188(6)
O4B 0.0196(6) 0.0178(6) 0.0212(6) 0.0012(5) 0.0085(5) 0.0086(5)
O5B 0.0466(9) 0.1049(14) 0.0123(7) -0.0039(7) -0.0016(6) 0.0545(10)
O6B 0.0220(7) 0.0325(7) 0.0211(6) 0.0052(5) 0.0008(5) 0.0183(6)
N1B 0.0121(7) 0.0149(7) 0.0107(6) 0.0017(5) 0.0002(5) 0.0055(5)
N2B 0.0183(7) 0.0134(7) 0.0133(7) 0.0003(5) 0.0001(5) 0.0041(6)
N3B 0.0205(8) 0.0157(8) 0.0138(7) 0.0004(6) -0.0012(6) 0.0067(6)
N4B 0.0125(7) 0.0185(7) 0.0131(7) 0.0027(5) 0.0026(5) 0.0059(6)
N5B 0.0176(8) 0.0288(8) 0.0137(7) 0.0035(6) 0.0022(6) 0.0109(6)
C1B 0.0129(8) 0.0171(8) 0.0123(8) 0.0031(6) 0.0062(6) 0.0086(6)
C2B 0.0129(8) 0.0166(8) 0.0125(8) 0.0022(6) 0.0035(6) 0.0060(6)
C3B 0.0150(8) 0.0180(8) 0.0105(8) 0.0022(6) 0.0007(6) 0.0037(7)
C4B 0.0141(8) 0.0216(9) 0.0132(8) 0.0037(7) 0.0040(6) 0.0081(7)
C5B 0.0230(10) 0.0367(11) 0.0212(9) 0.0150(8) -0.0017(7) 0.0135(8)
C6B 0.0339(12) 0.0454(12) 0.0272(10) 0.0195(9) 0.0060(9) 0.0100(10)
C7B 0.0125(8) 0.0111(8) 0.0130(8) 0.0027(6) 0.0005(6) 0.0034(6)
C8B 0.0138(8) 0.0115(8) 0.0120(8) 0.0018(6) 0.0038(6) 0.0032(6)
C9B 0.0125(8) 0.0118(8) 0.0169(8) 0.0031(6) 0.0035(6) 0.0047(6)
C10B 0.0113(8) 0.0142(8) 0.0132(8) 0.0031(6) -0.0005(6) 0.0030(6)
C11B 0.0161(8) 0.0128(8) 0.0138(8) 0.0003(6) 0.0033(6) 0.0043(6)
C12B 0.0120(8) 0.0146(8) 0.0154(8) 0.0023(6) 0.0034(6) 0.0057(6)

loop_
_atom_type_symbol
_atom_type_description
_atom_type_scat_dispersion_real
_atom_type_scat_dispersion_imag
_atom_type_scat_source
C C 0.0033 0.0016 'International Tables Vol C Tables 4.2.6.8 and 6.1.1.4'
H H 0.0000 0.0000 'International Tables Vol C Tables 4.2.6.8 and 6.1.1.4'
N N 0.0061 0.0033 'International Tables Vol C Tables 4.2.6.8 and 6.1.1.4'
O O 0.0106 0.0060 'International Tables Vol C Tables 4.2.6.8 and 6.1.1.4'

loop_
_geom_angle_atom_site_label_1
_geom_angle_atom_site_label_2
_geom_angle_atom_site_label_3
_geom_angle
_geom_angle_site_symmetry_1
_geom_angle_site_symmetry_3
C4A O2A C5A 117.08(12) . .
C1A N1A N2A 112.04(12) . .
C1A N1A C7A 128.74(13) . .
N2A N1A C7A 117.31(12) . .
C3A N2A N1A 103.87(12) . .
C1A N3A H2NA 114.6(12) . .
C1A N3A H1NA 118.7(13) . .
H2NA N3A H1NA 118.1(18) . .
O4A N4A O3A 125.13(13) . .
O4A N4A C8A 118.03(13) . .
O3A N4A C8A 116.83(12) . .
O6A N45A O5A 124.32(13) . .
O6A N45A C10A 118.04(13) . .
O5A N45A C10A 117.63(13) . .
N3A C1A N1A 123.39(14) . .
N3A C1A C2A 130.67(14) . .
N1A C1A C2A 105.91(13) . .
C1A C2A C3A 105.04(13) . .
C1A C2A C4A 124.80(14) . .
C3A C2A C4A 129.90(14) . .
N2A C3A C2A 113.13(14) . .
N2A C3A H3AA 123.4 . .
C2A C3A H3AA 123.4 . .
O1A C4A O2A 123.94(14) . .
O1A C4A C2A 123.81(14) . .
O2A C4A C2A 112.23(13) . .
O2A C5A C6A 106.72(13) . .
O2A C5A H5AA 110.4 . .
C6A C5A H5AA 110.4 . .
O2A C5A H5AB 110.4 . .
C6A C5A H5AB 110.4 . .
H5AA C5A H5AB 108.6 . .
C5A C6A H6AA 109.5 . .
C5A C6A H6AB 109.5 . .
H6AA C6A H6AB 109.5 . .
C5A C6A H6AC 109.5 . .
H6AA C6A H6AC 109.5 . .
H6AB C6A H6AC 109.5 . .
C12A C7A C8A 118.38(14) . .
C12A C7A N1A 122.01(14) . .
C8A C7A N1A 119.49(13) . .
C9A C8A C7A 123.05(14) . .
C9A C8A N4A 117.24(13) . .
C7A C8A N4A 119.71(13) . .
C8A C9A C10A 116.57(14) . .
C8A C9A H9AA 121.7 . .
C10A C9A H9AA 121.7 . .
C11A C10A C9A 122.68(14) . .
C11A C10A N45A 119.95(14) . .
C9A C10A N45A 117.33(13) . .
C10A C11A C12A 119.39(14) . .
C10A C11A H11A 120.3 . .
C12A C11A H11A 120.3 . .
C7A C12A C11A 119.87(14) . .
C7A C12A H12A 120.1 . .
C11A C12A H12A 120.1 . .
C4B O2B C5B 115.96(13) . .
C1B N1B N2B 112.35(12) . .
C1B N1B C7B 127.74(13) . .
N2B N1B C7B 119.82(12) . .
C3B N2B N1B 103.68(12) . .
C1B N3B H2NB 115.3(13) . .
C1B N3B H1NB 119.3(12) . .
H2NB N3B H1NB 118.1(18) . .
O4B N4B O3B 124.79(13) . .
O4B N4B C8B 117.31(12) . .
O3B N4B C8B 117.87(12) . .
O6B N5B O5B 123.96(14) . .
O6B N5B C10B 118.72(13) . .
O5B N5B C10B 117.30(13) . .
N3B C1B N1B 124.32(14) . .
N3B C1B C2B 129.49(14) . .
N1B C1B C2B 106.19(13) . .
C1B C2B C3B 104.65(13) . .
C1B C2B C4B 123.63(14) . .
C3B C2B C4B 131.72(14) . .
N2B C3B C2B 113.07(14) . .
N2B C3B H3BA 123.5 . .
C2B C3B H3BA 123.5 . .
O1B C4B O2B 124.10(14) . .
O1B C4B C2B 123.48(14) . .
O2B C4B C2B 112.41(14) . .
O2B C5B C6B 110.45(14) . .
O2B C5B H5BA 109.6 . .
C6B C5B H5BA 109.6 . .
O2B C5B H5BB 109.6 . .
C6B C5B H5BB 109.6 . .
H5BA C5B H5BB 108.1 . .
C5B C6B H6BA 109.5 . .
C5B C6B H6BB 109.5 . .
H6BA C6B H6BB 109.5 . .
C5B C6B H6BC 109.5 . .
H6BA C6B H6BC 109.5 . .
H6BB C6B H6BC 109.5 . .
C12B C7B C8B 119.08(13) . .
C12B C7B N1B 119.29(14) . .
C8B C7B N1B 121.60(14) . .
C9B C8B C7B 122.19(14) . .
C9B C8B N4B 117.52(13) . .
C7B C8B N4B 120.28(13) . .
C10B C9B C8B 116.47(14) . .
C10B C9B H9BA 121.8 . .
C8B C9B H9BA 121.8 . .
C11B C10B C9B 123.45(14) . .
C11B C10B N5B 118.14(14) . .
C9B C10B N5B 118.38(14) . .
C10B C11B C12B 118.34(14) . .
C10B C11B H11B 120.8 . .
C12B C11B H11B 120.8 . .
C7B C12B C11B 120.38(14) . .
C7B C12B H12B 119.8 . .
C11B C12B H12B 119.8 . .

loop_
_geom_bond_atom_site_label_1
_geom_bond_atom_site_label_2
_geom_bond_distance
_geom_bond_site_symmetry_2
O1A C4A 1.2208(19) .
O2A C4A 1.3387(19) .
O2A C5A 1.4617(18) .
O3A N4A 1.2312(17) .
O4A N4A 1.2193(17) .
O5A N45A 1.2285(17) .
O6A N45A 1.2177(17) .
N1A C1A 1.3654(19) .
N1A N2A 1.3964(18) .
N1A C7A 1.4120(19) .
N2A C3A 1.311(2) .
N3A C1A 1.349(2) .
N3A H2NA 0.88(2) .
N3A H1NA 0.87(2) .
N4A C8A 1.467(2) .
N45A C10A 1.4749(19) .
C1A C2A 1.392(2) .
C2A C3A 1.410(2) .
C2A C4A 1.448(2) .
C3A H3AA 0.9500 .
C5A C6A 1.500(2) .
C5A H5AA 0.9900 .
C5A H5AB 0.9900 .
C6A H6AA 0.9800 .
C6A H6AB 0.9800 .
C6A H6AC 0.9800 .
C7A C12A 1.386(2) .
C7A C8A 1.395(2) .
C8A C9A 1.377(2) .
C9A C10A 1.380(2) .
C9A H9AA 0.9500 .
C10A C11A 1.380(2) .
C11A C12A 1.389(2) .
C11A H11A 0.9500 .
C12A H12A 0.9500 .
O1B C4B 1.2163(19) .
O2B C4B 1.3461(19) .
O2B C5B 1.4632(19) .
O3B N4B 1.2266(16) .
O4B N4B 1.2229(16) .
O5B N5B 1.2211(18) .
O6B N5B 1.2176(17) .
N1B C1B 1.3498(19) .
N1B N2B 1.3942(18) .
N1B C7B 1.4224(19) .
N2B C3B 1.313(2) .
N3B C1B 1.352(2) .
N3B H2NB 0.85(2) .
N3B H1NB 0.89(2) .
N4B C8B 1.4706(19) .
N5B C10B 1.4731(19) .
C1B C2B 1.395(2) .
C2B C3B 1.408(2) .
C2B C4B 1.447(2) .
C3B H3BA 0.9500 .
C5B C6B 1.495(3) .
C5B H5BA 0.9900 .
C5B H5BB 0.9900 .
C6B H6BA 0.9800 .
C6B H6BB 0.9800 .
C6B H6BC 0.9800 .
C7B C12B 1.385(2) .
C7B C8B 1.389(2) .
C8B C9B 1.383(2) .
C9B C10B 1.381(2) .
C9B H9BA 0.9500 .
C10B C11B 1.380(2) .
C11B C12B 1.384(2) .
C11B H11B 0.9500 .
C12B H12B 0.9500 .

loop_
_geom_torsion_atom_site_label_1
_geom_torsion_atom_site_label_2
_geom_torsion_atom_site_label_3
_geom_torsion_atom_site_label_4
_geom_torsion
_geom_torsion_site_symmetry_1
_geom_torsion_site_symmetry_2
_geom_torsion_site_symmetry_3
_geom_torsion_site_symmetry_4
C1A N1A N2A C3A -1.22(17) . . . .
C7A N1A N2A C3A -166.91(13) . . . .
N2A N1A C1A N3A 179.15(14) . . . .
C7A N1A C1A N3A -17.2(2) . . . .
N2A N1A C1A C2A 1.01(17) . . . .
C7A N1A C1A C2A 164.64(14) . . . .
N3A C1A C2A C3A -178.34(16) . . . .
N1A C1A C2A C3A -0.38(16) . . . .
N3A C1A C2A C4A 7.2(3) . . . .
N1A C1A C2A C4A -174.88(14) . . . .
N1A N2A C3A C2A 0.96(18) . . . .
C1A C2A C3A N2A -0.39(18) . . . .
C4A C2A C3A N2A 173.72(15) . . . .
C5A O2A C4A O1A -4.6(2) . . . .
C5A O2A C4A C2A 177.25(13) . . . .
C1A C2A C4A O1A -9.2(3) . . . .
C3A C2A C4A O1A 177.76(15) . . . .
C1A C2A C4A O2A 169.01(14) . . . .
C3A C2A C4A O2A -4.1(2) . . . .
C4A O2A C5A C6A -157.15(14) . . . .
C1A N1A C7A C12A 65.0(2) . . . .
N2A N1A C7A C12A -132.09(15) . . . .
C1A N1A C7A C8A -119.04(17) . . . .
N2A N1A C7A C8A 43.87(19) . . . .
C12A C7A C8A C9A 2.7(2) . . . .
N1A C7A C8A C9A -173.42(14) . . . .
C12A C7A C8A N4A -177.32(14) . . . .
N1A C7A C8A N4A 6.6(2) . . . .
O4A N4A C8A C9A 50.37(19) . . . .
O3A N4A C8A C9A -128.28(15) . . . .
O4A N4A C8A C7A -129.63(15) . . . .
O3A N4A C8A C7A 51.7(2) . . . .
C7A C8A C9A C10A -2.2(2) . . . .
N4A C8A C9A C10A 177.78(14) . . . .
C8A C9A C10A C11A 0.3(2) . . . .
C8A C9A C10A N45A 178.46(13) . . . .
O6A N45A C10A C11A 172.12(14) . . . .
O5A N45A C10A C11A -8.0(2) . . . .
O6A N45A C10A C9A -6.1(2) . . . .
O5A N45A C10A C9A 173.78(14) . . . .
C9A C10A C11A C12A 1.0(2) . . . .
N45A C10A C11A C12A -177.05(14) . . . .
C8A C7A C12A C11A -1.2(2) . . . .
N1A C7A C12A C11A 174.81(13) . . . .
C10A C11A C12A C7A -0.6(2) . . . .
C1B N1B N2B C3B 1.98(17) . . . .
C7B N1B N2B C3B 178.79(14) . . . .
N2B N1B C1B N3B 178.23(14) . . . .
C7B N1B C1B N3B 1.7(2) . . . .
N2B N1B C1B C2B -2.48(17) . . . .
C7B N1B C1B C2B -178.98(14) . . . .
N3B C1B C2B C3B -178.86(16) . . . .
N1B C1B C2B C3B 1.90(17) . . . .
N3B C1B C2B C4B 0.5(3) . . . .
N1B C1B C2B C4B -178.71(14) . . . .
N1B N2B C3B C2B -0.67(17) . . . .
C1B C2B C3B N2B -0.76(19) . . . .
C4B C2B C3B N2B 179.92(16) . . . .
C5B O2B C4B O1B -5.2(2) . . . .
C5B O2B C4B C2B 175.73(13) . . . .
C1B C2B C4B O1B -1.3(3) . . . .
C3B C2B C4B O1B 177.95(16) . . . .
C1B C2B C4B O2B 177.84(14) . . . .
C3B C2B C4B O2B -2.9(2) . . . .
C4B O2B C5B C6B -84.11(19) . . . .
C1B N1B C7B C12B -68.2(2) . . . .
N2B N1B C7B C12B 115.55(16) . . . .
C1B N1B C7B C8B 113.74(18) . . . .
N2B N1B C7B C8B -62.5(2) . . . .
C12B C7B C8B C9B -0.4(2) . . . .
N1B C7B C8B C9B 177.69(13) . . . .
C12B C7B C8B N4B 178.06(13) . . . .
N1B C7B C8B N4B -3.9(2) . . . .
O4B N4B C8B C9B -41.01(19) . . . .
O3B N4B C8B C9B 137.05(15) . . . .
O4B N4B C8B C7B 140.46(14) . . . .
O3B N4B C8B C7B -41.5(2) . . . .
C7B C8B C9B C10B 2.8(2) . . . .
N4B C8B C9B C10B -175.75(13) . . . .
C8B C9B C10B C11B -2.9(2) . . . .
C8B C9B C10B N5B 175.10(13) . . . .
O6B N5B C10B C11B -172.56(14) . . . .
O5B N5B C10B C11B 9.0(2) . . . .
O6B N5B C10B C9B 9.3(2) . . . .
O5B N5B C10B C9B -169.10(16) . . . .
C9B C10B C11B C12B 0.7(2) . . . .
N5B C10B C11B C12B -177.35(13) . . . .
C8B C7B C12B C11B -2.0(2) . . . .
N1B C7B C12B C11B 179.87(13) . . . .
C10B C11B C12B C7B 1.9(2) . . . .
